data_7013661
loop_
_publ_author_name
'Barbara Modec'
'Jurij V. Bren\<ci\<c'
'Eric M. Burkholder'
'Jon Zubieta'

_publ_section_title
;
 Novel molybdenum(V) squarato complexes based on the dinuclear
 metal--metal bonded unit: syntheses and structural characterization of
 dinuclear [Mo2O4(C4O4)(R-Py)4] and tetranuclear
 [Mo4O8(C4O4)4]4&#x2212;
;
_journal_issue 24
_journal_name_full 'Dalton Trans.'
_journal_page_first 4618
_journal_page_last 4625
_journal_paper_doi 10.1039/b311348e
_journal_year 2003
_chemical_formula_sum 'C34 H30 Mo2 N6 O8'
_chemical_formula_weight 842.5
_chemical_name_common 'Tetraoxotetrapyridinesquaratodimolybdenum(V) pyridine (1/2)'
_chemical_name_systematic
;
Tetraoxotetrapyridinesquaratodimolybdenum(V) pyridine (1/2)
;
_space_group_IT_number 14
_symmetry_cell_setting monoclinic
_symmetry_space_group_name_Hall '-P 2ybc'
_symmetry_space_group_name_H-M 'P 1 21/c 1'
_atom_sites_solution_hydrogens geom
_atom_sites_solution_primary direct
_atom_sites_solution_secondary difmap
_audit_creation_method SHELXL-97
_cell_angle_alpha 90.00
_cell_angle_beta 91.3470(10)
_cell_angle_gamma 90.00
_cell_formula_units_Z 8
_cell_length_a 17.1101(7)
_cell_length_b 11.1614(5)
_cell_length_c 35.7999(15)
_cell_measurement_temperature 90(2)
_cell_volume 6834.9(5)
_computing_cell_refinement 'Bruker SMART'
_computing_data_collection 'Bruker SMART'
_computing_data_reduction 'Bruker SAINT'
_computing_structure_refinement 'SHELXL-97 (Sheldrick, 1997)'
_computing_structure_solution 'SHELXS-97 (Sheldrick, 1990)'
_diffrn_ambient_temperature 90(2)
_diffrn_detector_area_resol_mean '512 x 512'
_diffrn_measured_fraction_theta_full 0.934
_diffrn_measured_fraction_theta_max 0.934
_diffrn_measurement_device_type 'CCD area detector'
_diffrn_measurement_method 'Phi and omega scans'
_diffrn_radiation_monochromator graphite
_diffrn_radiation_source 'fine-focus sealed tube'
_diffrn_radiation_type MoK\a
_diffrn_radiation_wavelength 0.71073
_diffrn_reflns_av_R_equivalents 0.0307
_diffrn_reflns_av_sigmaI/netI 0.0310
_diffrn_reflns_limit_h_max 25
_diffrn_reflns_limit_h_min -26
_diffrn_reflns_limit_k_max 16
_diffrn_reflns_limit_k_min -17
_diffrn_reflns_limit_l_max 53
_diffrn_reflns_limit_l_min -53
_diffrn_reflns_number 89080
_diffrn_reflns_theta_full 32.99
_diffrn_reflns_theta_max 32.99
_diffrn_reflns_theta_min 1.63
_exptl_absorpt_coefficient_mu 0.794
_exptl_absorpt_correction_type multi-scan
_exptl_absorpt_process_details 'SADABS SHELXL-97 (Sheldrick, 1997)'
_exptl_crystal_colour red
_exptl_crystal_density_diffrn 1.638
_exptl_crystal_density_method 'not measured'
_exptl_crystal_description block
_exptl_crystal_F_000 3392
_exptl_crystal_size_max 0.45
_exptl_crystal_size_mid 0.30
_exptl_crystal_size_min 0.25
_refine_diff_density_max 1.231
_refine_diff_density_min -0.590
_refine_diff_density_rms 0.096
_refine_ls_extinction_method none
_refine_ls_goodness_of_fit_ref 1.067
_refine_ls_hydrogen_treatment constr
_refine_ls_matrix_type full
_refine_ls_number_parameters 901
_refine_ls_number_reflns 24054
_refine_ls_number_restraints 0
_refine_ls_restrained_S_all 1.067
_refine_ls_R_factor_all 0.0428
_refine_ls_R_factor_gt 0.0340
_refine_ls_shift/su_max 0.004
_refine_ls_shift/su_mean 0.000
_refine_ls_structure_factor_coef Fsqd
_refine_ls_weighting_details 'calc w=1/[\s^2^(Fo^2^)+(0.0267P)^2^+6.8029P] where P=(Fo^2^+2Fc^2^)/3'
_refine_ls_weighting_scheme calc
_refine_ls_wR_factor_gt 0.0736
_refine_ls_wR_factor_ref 0.0767
_reflns_number_gt 20517
_reflns_number_total 24054
_reflns_threshold_expression >2sigma(I)
_cod_data_source_file b311348e.txt
_cod_data_source_block 1b
_cod_original_sg_symbol_H-M 'P 21/c'
_cod_database_code 7013661

loop_
_symmetry_equiv_pos_as_xyz
'x, y, z'
'-x, y+1/2, -z+1/2'
'-x, -y, -z'
'x, -y-1/2, z-1/2'

loop_
_atom_site_label
_atom_site_type_symbol
_atom_site_fract_x
_atom_site_fract_y
_atom_site_fract_z
_atom_site_U_iso_or_equiv
_atom_site_adp_type
_atom_site_occupancy
_atom_site_symmetry_multiplicity
_atom_site_calc_flag
_atom_site_refinement_flags
_atom_site_disorder_assembly
_atom_site_disorder_group
Mo1 Mo 0.270167(8) 0.553950(13) 0.090804(4) 0.01255(3) Uani 1 1 d . . .
Mo2 Mo 0.168540(8) 0.602864(13) 0.139159(4) 0.01249(3) Uani 1 1 d . . .
O1 O 0.29962(7) 0.69215(12) 0.07793(4) 0.0177(2) Uani 1 1 d . . .
O2 O 0.17258(7) 0.75413(12) 0.14075(4) 0.0183(3) Uani 1 1 d . . .
O3 O 0.27495(7) 0.54609(11) 0.14476(3) 0.0147(2) Uani 1 1 d . . .
O4 O 0.15707(7) 0.55311(12) 0.08744(3) 0.0157(2) Uani 1 1 d . . .
O5 O 0.26938(7) 0.36042(12) 0.09236(4) 0.0172(2) Uani 1 1 d . . .
O6 O 0.13362(7) 0.42027(11) 0.15316(4) 0.0168(2) Uani 1 1 d . . .
O7 O 0.14397(8) 0.14946(12) 0.18323(4) 0.0203(3) Uani 1 1 d . . .
O8 O 0.27339(9) 0.08683(13) 0.12043(4) 0.0240(3) Uani 1 1 d . . .
N1 N 0.39850(9) 0.50922(14) 0.09541(4) 0.0170(3) Uani 1 1 d . . .
N2 N 0.26734(8) 0.50540(14) 0.02980(4) 0.0153(3) Uani 1 1 d . . .
N3 N 0.03875(8) 0.61410(14) 0.13895(4) 0.0156(3) Uani 1 1 d . . .
N4 N 0.17076(9) 0.60277(14) 0.20208(4) 0.0160(3) Uani 1 1 d . . .
N5 N 0.03191(14) 0.8471(2) 0.24047(6) 0.0413(5) Uani 1 1 d . . .
N7 N 0.47622(15) 0.1022(2) 0.26338(7) 0.0461(6) Uani 1 1 d . . .
N8 N 0.44232(15) 0.7387(2) 0.49249(8) 0.0551(7) Uani 1 1 d . . .
C1 C 0.23158(10) 0.30147(16) 0.11683(5) 0.0144(3) Uani 1 1 d . . .
C2 C 0.17291(10) 0.32819(16) 0.14355(5) 0.0144(3) Uani 1 1 d . . .
C3 C 0.17526(10) 0.20411(16) 0.15786(5) 0.0160(3) Uani 1 1 d . . .
C4 C 0.23572(10) 0.17552(16) 0.12909(5) 0.0165(3) Uani 1 1 d . . .
C11 C 0.45052(11) 0.5620(2) 0.07327(6) 0.0250(4) Uani 1 1 d . . .
H11 H 0.4324 0.6048 0.0525 0.030 Uiso 1 1 calc R . .
C12 C 0.53023(12) 0.5545(2) 0.08033(8) 0.0334(5) Uani 1 1 d . . .
H12 H 0.5649 0.5919 0.0644 0.040 Uiso 1 1 calc R . .
C13 C 0.55814(12) 0.4915(2) 0.11099(7) 0.0298(5) Uani 1 1 d . . .
H13 H 0.6115 0.4868 0.1164 0.036 Uiso 1 1 calc R . .
C14 C 0.50486(12) 0.4355(2) 0.13350(6) 0.0266(4) Uani 1 1 d . . .
H14 H 0.5218 0.3915 0.1542 0.032 Uiso 1 1 calc R . .
C15 C 0.42598(11) 0.44573(18) 0.12487(5) 0.0212(4) Uani 1 1 d . . .
H15 H 0.3904 0.4072 0.1400 0.025 Uiso 1 1 calc R . .
C21 C 0.30008(11) 0.40601(17) 0.01564(5) 0.0189(3) Uani 1 1 d . . .
H21 H 0.3242 0.3517 0.0319 0.023 Uiso 1 1 calc R . .
C22 C 0.29898(11) 0.38207(18) -0.02227(5) 0.0209(4) Uani 1 1 d . . .
H22 H 0.3208 0.3117 -0.0312 0.025 Uiso 1 1 calc R . .
C23 C 0.26515(11) 0.46382(18) -0.04679(5) 0.0209(4) Uani 1 1 d . . .
H23 H 0.2649 0.4502 -0.0724 0.025 Uiso 1 1 calc R . .
C24 C 0.23169(11) 0.56633(18) -0.03241(5) 0.0211(4) Uani 1 1 d . . .
H24 H 0.2086 0.6228 -0.0483 0.025 Uiso 1 1 calc R . .
C25 C 0.23312(11) 0.58375(17) 0.00590(5) 0.0181(3) Uani 1 1 d . . .
H25 H 0.2096 0.6519 0.0155 0.022 Uiso 1 1 calc R . .
C31 C -0.00509(11) 0.54286(18) 0.11652(5) 0.0193(3) Uani 1 1 d . . .
H31 H 0.0197 0.4864 0.1018 0.023 Uiso 1 1 calc R . .
C32 C -0.08568(11) 0.55065(19) 0.11456(6) 0.0229(4) Uani 1 1 d . . .
H32 H -0.1145 0.5004 0.0987 0.027 Uiso 1 1 calc R . .
C33 C -0.12300(11) 0.63411(19) 0.13641(6) 0.0229(4) Uani 1 1 d . . .
H33 H -0.1772 0.6405 0.1356 0.027 Uiso 1 1 calc R . .
C34 C -0.07836(11) 0.70789(19) 0.15944(6) 0.0226(4) Uani 1 1 d . . .
H34 H -0.1021 0.7650 0.1743 0.027 Uiso 1 1 calc R . .
C35 C 0.00217(11) 0.69555(17) 0.16009(5) 0.0194(3) Uani 1 1 d . . .
H35 H 0.0320 0.7452 0.1757 0.023 Uiso 1 1 calc R . .
C41 C 0.12164(11) 0.53949(18) 0.22310(5) 0.0202(4) Uani 1 1 d . . .
H41 H 0.0799 0.4999 0.2115 0.024 Uiso 1 1 calc R . .
C42 C 0.13097(13) 0.5310(2) 0.26155(5) 0.0255(4) Uani 1 1 d . . .
H42 H 0.0960 0.4865 0.2754 0.031 Uiso 1 1 calc R . .
C43 C 0.19286(13) 0.5895(2) 0.27911(6) 0.0284(4) Uani 1 1 d . . .
H43 H 0.2009 0.5835 0.3048 0.034 Uiso 1 1 calc R . .
C44 C 0.24259(13) 0.6571(2) 0.25767(6) 0.0277(4) Uani 1 1 d . . .
H44 H 0.2841 0.6985 0.2688 0.033 Uiso 1 1 calc R . .
C45 C 0.22974(11) 0.66212(19) 0.21950(5) 0.0224(4) Uani 1 1 d . . .
H45 H 0.2631 0.7083 0.2052 0.027 Uiso 1 1 calc R . .
C51 C 0.09219(18) 0.9182(2) 0.23509(7) 0.0416(6) Uani 1 1 d . . .
H51 H 0.0996 0.9466 0.2110 0.050 Uiso 1 1 calc R . .
C52 C 0.1445(2) 0.9530(3) 0.26230(10) 0.0530(8) Uani 1 1 d . . .
H52 H 0.1858 1.0036 0.2567 0.064 Uiso 1 1 calc R . .
C53 C 0.1352(2) 0.9124(3) 0.29757(9) 0.0634(11) Uani 1 1 d . . .
H53 H 0.1706 0.9338 0.3165 0.076 Uiso 1 1 calc R . .
C54 C 0.0740(3) 0.8405(3) 0.30479(8) 0.0677(12) Uani 1 1 d . . .
H54 H 0.0662 0.8128 0.3289 0.081 Uiso 1 1 calc R . .
C55 C 0.0226(2) 0.8084(3) 0.27571(10) 0.0548(9) Uani 1 1 d . . .
H55 H -0.0194 0.7586 0.2808 0.066 Uiso 1 1 calc R . .
C71 C 0.41492(18) 0.0315(3) 0.26349(8) 0.0457(7) Uani 1 1 d . . .
H71 H 0.4023 -0.0058 0.2858 0.055 Uiso 1 1 calc R . .
C72 C 0.3694(2) 0.0101(4) 0.23306(15) 0.0835(15) Uani 1 1 d . . .
H72 H 0.3268 -0.0413 0.2345 0.100 Uiso 1 1 calc R . .
C73 C 0.3863(4) 0.0644(6) 0.20028(15) 0.126(3) Uani 1 1 d . . .
H73 H 0.3549 0.0533 0.1790 0.151 Uiso 1 1 calc R . .
C74 C 0.4494(5) 0.1338(5) 0.19965(11) 0.121(3) Uani 1 1 d . . .
H74 H 0.4636 0.1700 0.1774 0.145 Uiso 1 1 calc R . .
C75 C 0.4927(2) 0.1522(3) 0.23095(14) 0.0752(14) Uani 1 1 d . . .
H75 H 0.5360 0.2022 0.2298 0.090 Uiso 1 1 calc R . .
C81 C 0.4950(2) 0.6834(3) 0.51317(8) 0.0535(8) Uani 1 1 d . . .
H81 H 0.4853 0.6754 0.5385 0.064 Uiso 1 1 calc R . .
C82 C 0.56201(19) 0.6372(3) 0.50085(10) 0.0541(9) Uani 1 1 d . . .
H82 H 0.5969 0.5993 0.5173 0.065 Uiso 1 1 calc R . .
C83 C 0.57799(18) 0.6470(3) 0.46394(12) 0.0606(10) Uani 1 1 d . . .
H83 H 0.6244 0.6173 0.4546 0.073 Uiso 1 1 calc R . .
C84 C 0.5233(2) 0.7022(3) 0.44062(8) 0.0564(9) Uani 1 1 d . . .
H84 H 0.5315 0.7096 0.4151 0.068 Uiso 1 1 calc R . .
C85 C 0.45613(18) 0.7460(3) 0.45641(9) 0.0532(8) Uani 1 1 d . . .
H85 H 0.4188 0.7824 0.4409 0.064 Uiso 1 1 calc R . .
Mo1A Mo 0.222316(8) 0.413775(13) 0.411658(4) 0.01212(3) Uani 1 1 d . . .
Mo2A Mo 0.326129(8) 0.356063(13) 0.365065(4) 0.01225(3) Uani 1 1 d . . .
O1A O 0.19170(7) 0.27978(12) 0.42786(4) 0.0165(2) Uani 1 1 d . . .
O2A O 0.32308(7) 0.20441(12) 0.36668(4) 0.0171(2) Uani 1 1 d . . .
O3A O 0.33548(7) 0.41686(12) 0.41579(3) 0.0155(2) Uani 1 1 d . . .
O4A O 0.21942(7) 0.40957(11) 0.35768(3) 0.0143(2) Uani 1 1 d . . .
O5A O 0.22142(7) 0.60601(11) 0.40666(3) 0.0157(2) Uani 1 1 d . . .
O6A O 0.36091(7) 0.53554(11) 0.34828(4) 0.0161(2) Uani 1 1 d . . .
O7A O 0.36334(8) 0.80721(13) 0.31927(4) 0.0205(3) Uani 1 1 d . . .
O8A O 0.23335(9) 0.88067(12) 0.38061(4) 0.0223(3) Uani 1 1 d . . .
N1A N 0.22553(9) 0.47490(14) 0.47169(4) 0.0161(3) Uani 1 1 d . . .
N2A N 0.09301(8) 0.45510(14) 0.40345(4) 0.0154(3) Uani 1 1 d . . .
N3A N 0.32544(9) 0.34561(14) 0.30217(4) 0.0160(3) Uani 1 1 d . . .
N4A N 0.45624(9) 0.34354(14) 0.36444(4) 0.0162(3) Uani 1 1 d . . .
C1A C 0.26431(10) 0.66170(16) 0.38315(5) 0.0143(3) Uani 1 1 d . . .
C2A C 0.32401(10) 0.63066(16) 0.35745(5) 0.0147(3) Uani 1 1 d . . .
C3A C 0.32785(10) 0.75483(16) 0.34388(5) 0.0155(3) Uani 1 1 d . . .
C4A C 0.26664(10) 0.78848(16) 0.37173(5) 0.0159(3) Uani 1 1 d . . .
C11A C 0.18625(11) 0.41667(19) 0.49838(5) 0.0216(4) Uani 1 1 d . . .
H11A H 0.1556 0.3510 0.4916 0.026 Uiso 1 1 calc R . .
C12A C 0.18978(13) 0.4509(2) 0.53544(5) 0.0261(4) Uani 1 1 d . . .
H12A H 0.1617 0.4088 0.5531 0.031 Uiso 1 1 calc R . .
C13A C 0.23510(12) 0.54787(19) 0.54621(5) 0.0225(4) Uani 1 1 d . . .
H13A H 0.2373 0.5732 0.5710 0.027 Uiso 1 1 calc R . .
C14A C 0.27716(12) 0.60622(18) 0.51919(5) 0.0206(4) Uani 1 1 d . . .
H14A H 0.3093 0.6705 0.5256 0.025 Uiso 1 1 calc R . .
C15A C 0.27086(11) 0.56790(17) 0.48247(5) 0.0193(3) Uani 1 1 d . . .
H15A H 0.2991 0.6081 0.4645 0.023 Uiso 1 1 calc R . .
C21A C 0.06952(10) 0.52522(17) 0.37482(5) 0.0185(3) Uani 1 1 d . . .
H21A H 0.1069 0.5684 0.3620 0.022 Uiso 1 1 calc R . .
C22A C -0.00816(11) 0.53578(18) 0.36359(6) 0.0216(4) Uani 1 1 d . . .
H22A H -0.0223 0.5845 0.3435 0.026 Uiso 1 1 calc R . .
C23A C -0.06457(11) 0.47286(18) 0.38266(6) 0.0215(4) Uani 1 1 d . . .
H23A H -0.1171 0.4782 0.3755 0.026 Uiso 1 1 calc R . .
C24A C -0.04097(11) 0.40198(19) 0.41258(6) 0.0233(4) Uani 1 1 d . . .
H24A H -0.0775 0.3598 0.4262 0.028 Uiso 1 1 calc R . .
C25A C 0.03780(11) 0.39494(18) 0.42191(5) 0.0198(3) Uani 1 1 d . . .
H25A H 0.0533 0.3464 0.4419 0.024 Uiso 1 1 calc R . .
C31A C 0.37353(11) 0.40785(18) 0.28040(5) 0.0199(3) Uani 1 1 d . . .
H31A H 0.4147 0.4501 0.2916 0.024 Uiso 1 1 calc R . .
C32A C 0.36417(13) 0.4115(2) 0.24191(6) 0.0262(4) Uani 1 1 d . . .
H32A H 0.3987 0.4551 0.2275 0.031 Uiso 1 1 calc R . .
C33A C 0.30276(13) 0.3494(2) 0.22514(6) 0.0279(4) Uani 1 1 d . . .
H33A H 0.2944 0.3527 0.1994 0.033 Uiso 1 1 calc R . .
C34A C 0.25396(12) 0.2824(2) 0.24733(6) 0.0273(4) Uani 1 1 d . . .
H34A H 0.2130 0.2382 0.2367 0.033 Uiso 1 1 calc R . .
C35A C 0.26745(11) 0.28251(18) 0.28547(5) 0.0211(4) Uani 1 1 d . . .
H35A H 0.2350 0.2369 0.3003 0.025 Uiso 1 1 calc R . .
C41A C 0.50198(11) 0.41846(18) 0.38480(5) 0.0205(4) Uani 1 1 d . . .
H41A H 0.4784 0.4758 0.3997 0.025 Uiso 1 1 calc R . .
C42A C 0.58261(11) 0.4131(2) 0.38436(6) 0.0260(4) Uani 1 1 d . . .
H42A H 0.6127 0.4655 0.3989 0.031 Uiso 1 1 calc R . .
C43A C 0.61816(11) 0.3288(2) 0.36202(6) 0.0270(4) Uani 1 1 d . . .
H43A H 0.6723 0.3244 0.3610 0.032 Uiso 1 1 calc R . .
C44A C 0.57160(11) 0.2510(2) 0.34119(6) 0.0251(4) Uani 1 1 d . . .
H44A H 0.5940 0.1931 0.3261 0.030 Uiso 1 1 calc R . .
C45A C 0.49111(11) 0.26086(18) 0.34311(6) 0.0204(4) Uani 1 1 d . . .
H45A H 0.4600 0.2084 0.3291 0.025 Uiso 1 1 calc R . .
N6 N 0.07193(12) 0.74133(19) -0.00295(7) 0.0373(5) Uani 1 1 d . . .
C61 C 0.02107(15) 0.6731(2) 0.01507(7) 0.0327(5) Uani 1 1 d . . .
H61 H 0.0340 0.6488 0.0393 0.039 Uiso 1 1 calc R . .
C62 C -0.04964(14) 0.6365(2) -0.00025(7) 0.0350(5) Uani 1 1 d . . .
H62 H -0.0838 0.5907 0.0136 0.042 Uiso 1 1 calc R . .
C63 C -0.06907(15) 0.6690(2) -0.03653(8) 0.0368(5) Uani 1 1 d . . .
H63 H -0.1162 0.6449 -0.0476 0.044 Uiso 1 1 calc R . .
C64 C -0.01714(16) 0.7377(2) -0.05581(7) 0.0382(6) Uani 1 1 d . . .
H64 H -0.0283 0.7607 -0.0803 0.046 Uiso 1 1 calc R . .
C65 C 0.05222(15) 0.7723(2) -0.03811(8) 0.0405(6) Uani 1 1 d . . .
H65 H 0.0869 0.8194 -0.0513 0.049 Uiso 1 1 calc R . .

loop_
_atom_site_aniso_label
_atom_site_aniso_U_11
_atom_site_aniso_U_22
_atom_site_aniso_U_33
_atom_site_aniso_U_23
_atom_site_aniso_U_13
_atom_site_aniso_U_12
Mo1 0.01099(6) 0.01509(7) 0.01155(6) 0.00102(5) -0.00051(5) 0.00045(5)
Mo2 0.01079(6) 0.01419(7) 0.01242(6) -0.00042(5) -0.00099(5) 0.00077(5)
O1 0.0173(6) 0.0186(6) 0.0171(6) 0.0016(5) -0.0011(5) -0.0002(5)
O2 0.0167(6) 0.0168(6) 0.0213(6) -0.0006(5) -0.0012(5) 0.0011(5)
O3 0.0122(5) 0.0189(6) 0.0128(5) 0.0013(4) -0.0005(4) 0.0015(4)
O4 0.0119(5) 0.0206(6) 0.0146(6) -0.0019(5) -0.0016(4) 0.0007(4)
O5 0.0180(6) 0.0172(6) 0.0166(6) 0.0007(5) 0.0024(5) 0.0007(5)
O6 0.0150(6) 0.0155(6) 0.0200(6) -0.0008(5) 0.0034(5) 0.0001(5)
O7 0.0221(6) 0.0209(7) 0.0177(6) 0.0021(5) -0.0007(5) -0.0062(5)
O8 0.0286(7) 0.0186(7) 0.0248(7) -0.0011(5) 0.0004(6) 0.0064(5)
N1 0.0127(6) 0.0206(8) 0.0177(7) 0.0004(6) 0.0008(5) 0.0004(5)
N2 0.0139(6) 0.0190(7) 0.0130(6) 0.0004(5) 0.0002(5) 0.0000(5)
N3 0.0126(6) 0.0186(7) 0.0157(7) -0.0005(5) 0.0000(5) 0.0012(5)
N4 0.0158(7) 0.0187(7) 0.0136(6) -0.0018(5) -0.0002(5) 0.0027(5)
N5 0.0515(14) 0.0335(11) 0.0385(12) -0.0049(9) -0.0038(10) 0.0015(10)
N7 0.0494(14) 0.0394(13) 0.0492(14) -0.0075(11) -0.0067(11) 0.0056(11)
N8 0.0462(14) 0.0485(15) 0.0714(18) 0.0244(13) 0.0205(13) 0.0037(11)
C1 0.0127(7) 0.0151(8) 0.0154(7) -0.0011(6) -0.0014(6) 0.0006(6)
C2 0.0130(7) 0.0143(8) 0.0158(7) 0.0000(6) -0.0013(6) -0.0019(6)
C3 0.0151(7) 0.0183(8) 0.0143(7) -0.0007(6) -0.0039(6) -0.0027(6)
C4 0.0164(8) 0.0178(8) 0.0153(8) -0.0004(6) -0.0028(6) 0.0006(6)
C11 0.0169(8) 0.0288(10) 0.0296(10) 0.0062(8) 0.0056(7) 0.0007(7)
C12 0.0162(9) 0.0327(12) 0.0517(15) 0.0056(10) 0.0072(9) -0.0011(8)
C13 0.0138(8) 0.0257(10) 0.0497(14) -0.0058(9) -0.0042(8) 0.0025(7)
C14 0.0204(9) 0.0273(10) 0.0317(11) -0.0029(8) -0.0068(8) 0.0069(8)
C15 0.0167(8) 0.0260(10) 0.0210(9) 0.0022(7) -0.0004(7) 0.0056(7)
C21 0.0176(8) 0.0208(9) 0.0184(8) 0.0006(7) 0.0005(6) 0.0021(6)
C22 0.0212(9) 0.0226(9) 0.0188(8) -0.0030(7) 0.0025(7) 0.0008(7)
C23 0.0225(9) 0.0265(10) 0.0137(8) -0.0018(7) 0.0010(7) -0.0045(7)
C24 0.0233(9) 0.0246(9) 0.0153(8) 0.0017(7) -0.0027(7) -0.0010(7)
C25 0.0192(8) 0.0194(9) 0.0156(8) 0.0007(6) -0.0019(6) 0.0006(6)
C31 0.0154(8) 0.0244(9) 0.0182(8) -0.0023(7) -0.0002(6) -0.0003(7)
C32 0.0153(8) 0.0303(11) 0.0230(9) 0.0035(8) -0.0039(7) -0.0036(7)
C33 0.0119(8) 0.0298(10) 0.0269(10) 0.0096(8) 0.0012(7) 0.0025(7)
C34 0.0175(8) 0.0240(10) 0.0267(10) 0.0038(7) 0.0059(7) 0.0054(7)
C35 0.0173(8) 0.0205(9) 0.0204(9) -0.0011(7) 0.0012(6) 0.0029(7)
C41 0.0201(8) 0.0241(9) 0.0164(8) -0.0001(7) 0.0009(7) 0.0007(7)
C42 0.0288(10) 0.0325(11) 0.0154(8) 0.0014(7) 0.0034(7) 0.0024(8)
C43 0.0325(11) 0.0389(12) 0.0137(8) -0.0031(8) -0.0024(8) 0.0082(9)
C44 0.0263(10) 0.0380(12) 0.0184(9) -0.0081(8) -0.0064(7) 0.0008(9)
C45 0.0211(9) 0.0273(10) 0.0187(9) -0.0046(7) -0.0014(7) -0.0017(7)
C51 0.0602(18) 0.0348(13) 0.0298(12) 0.0042(10) 0.0033(11) 0.0001(12)
C52 0.0570(19) 0.0343(15) 0.067(2) -0.0146(14) -0.0112(15) 0.0021(13)
C53 0.098(3) 0.0437(18) 0.0475(18) -0.0203(14) -0.0308(18) 0.0348(18)
C54 0.134(4) 0.0484(19) 0.0218(12) 0.0071(12) 0.0144(17) 0.049(2)
C55 0.067(2) 0.0289(14) 0.070(2) 0.0064(13) 0.0338(17) 0.0103(13)
C71 0.0604(18) 0.0341(14) 0.0432(15) 0.0082(11) 0.0166(13) 0.0027(12)
C72 0.0489(19) 0.054(2) 0.146(4) -0.053(3) -0.033(2) 0.0122(16)
C73 0.188(6) 0.117(5) 0.070(3) -0.065(3) -0.082(4) 0.120(4)
C74 0.235(8) 0.102(4) 0.0289(19) 0.026(2) 0.049(3) 0.119(5)
C75 0.069(2) 0.0300(15) 0.130(4) 0.0161(19) 0.063(3) 0.0126(15)
C81 0.090(3) 0.0325(14) 0.0374(15) 0.0048(11) -0.0025(15) -0.0027(15)
C82 0.0569(18) 0.0300(14) 0.074(2) -0.0068(14) -0.0359(17) 0.0012(12)
C83 0.0408(16) 0.0273(14) 0.114(3) -0.0201(17) 0.0186(18) -0.0029(11)
C84 0.098(3) 0.0378(15) 0.0345(14) -0.0040(12) 0.0180(16) -0.0295(17)
C85 0.0480(17) 0.0449(17) 0.066(2) 0.0281(15) -0.0221(15) -0.0121(13)
Mo1A 0.01131(6) 0.01336(7) 0.01169(6) -0.00005(5) -0.00008(5) -0.00043(5)
Mo2A 0.01013(6) 0.01378(7) 0.01281(6) -0.00107(5) -0.00059(5) -0.00003(5)
O1A 0.0172(6) 0.0159(6) 0.0165(6) 0.0018(5) -0.0009(5) -0.0011(5)
O2A 0.0149(6) 0.0154(6) 0.0211(6) -0.0001(5) -0.0001(5) 0.0002(4)
O3A 0.0133(5) 0.0193(6) 0.0138(6) -0.0012(5) -0.0015(4) -0.0009(4)
O4A 0.0108(5) 0.0183(6) 0.0138(5) -0.0013(4) -0.0001(4) 0.0009(4)
O5A 0.0164(6) 0.0150(6) 0.0157(6) 0.0004(4) 0.0030(5) 0.0004(4)
O6A 0.0155(6) 0.0156(6) 0.0174(6) -0.0003(5) 0.0030(5) -0.0006(4)
O7A 0.0215(6) 0.0211(7) 0.0190(6) 0.0021(5) 0.0012(5) -0.0055(5)
O8A 0.0295(7) 0.0176(6) 0.0199(6) -0.0012(5) 0.0011(5) 0.0044(5)
N1A 0.0161(7) 0.0185(7) 0.0137(7) -0.0010(5) 0.0005(5) 0.0000(5)
N2A 0.0125(6) 0.0174(7) 0.0164(7) -0.0007(5) 0.0007(5) 0.0004(5)
N3A 0.0144(7) 0.0188(7) 0.0149(7) -0.0026(5) -0.0009(5) 0.0019(5)
N4A 0.0124(6) 0.0187(7) 0.0175(7) 0.0014(5) -0.0002(5) 0.0003(5)
C1A 0.0140(7) 0.0164(8) 0.0123(7) -0.0014(6) -0.0010(6) -0.0003(6)
C2A 0.0141(7) 0.0165(8) 0.0134(7) -0.0001(6) -0.0005(6) -0.0027(6)
C3A 0.0143(7) 0.0153(8) 0.0168(8) -0.0009(6) -0.0022(6) -0.0032(6)
C4A 0.0182(8) 0.0158(8) 0.0134(7) -0.0002(6) -0.0034(6) -0.0008(6)
C11A 0.0227(9) 0.0254(10) 0.0167(8) -0.0002(7) 0.0015(7) -0.0063(7)
C12A 0.0285(10) 0.0350(12) 0.0151(8) 0.0001(7) 0.0041(7) -0.0073(8)
C13A 0.0247(9) 0.0276(10) 0.0152(8) -0.0030(7) 0.0005(7) 0.0006(7)
C14A 0.0241(9) 0.0199(9) 0.0176(8) -0.0034(7) -0.0023(7) -0.0005(7)
C15A 0.0210(8) 0.0192(9) 0.0176(8) -0.0005(6) 0.0002(7) -0.0030(7)
C21A 0.0156(8) 0.0214(9) 0.0186(8) 0.0026(7) 0.0018(6) 0.0016(6)
C22A 0.0181(8) 0.0243(10) 0.0224(9) 0.0021(7) -0.0024(7) 0.0044(7)
C23A 0.0141(8) 0.0223(9) 0.0279(10) -0.0029(7) -0.0027(7) 0.0014(7)
C24A 0.0156(8) 0.0244(10) 0.0300(10) 0.0031(8) 0.0037(7) -0.0013(7)
C25A 0.0155(8) 0.0225(9) 0.0214(9) 0.0042(7) 0.0015(7) 0.0002(7)
C31A 0.0185(8) 0.0247(9) 0.0166(8) -0.0026(7) 0.0017(6) -0.0005(7)
C32A 0.0278(10) 0.0336(11) 0.0173(9) -0.0005(8) 0.0050(7) -0.0004(8)
C33A 0.0298(11) 0.0382(12) 0.0157(9) -0.0055(8) -0.0019(7) 0.0031(9)
C34A 0.0236(10) 0.0376(12) 0.0204(9) -0.0095(8) -0.0046(7) -0.0019(8)
C35A 0.0184(8) 0.0258(10) 0.0190(8) -0.0051(7) -0.0003(7) -0.0012(7)
C41A 0.0158(8) 0.0243(9) 0.0214(9) -0.0004(7) -0.0013(7) -0.0019(7)
C42A 0.0159(8) 0.0345(11) 0.0274(10) 0.0024(8) -0.0039(7) -0.0058(8)
C43A 0.0141(8) 0.0374(12) 0.0297(10) 0.0137(9) 0.0008(7) 0.0022(8)
C44A 0.0173(8) 0.0269(10) 0.0313(10) 0.0054(8) 0.0064(7) 0.0063(7)
C45A 0.0164(8) 0.0204(9) 0.0246(9) 0.0001(7) 0.0027(7) 0.0028(7)
N6 0.0278(10) 0.0297(10) 0.0541(13) 0.0042(9) -0.0062(9) 0.0012(8)
C61 0.0400(13) 0.0275(11) 0.0305(11) -0.0025(9) 0.0004(9) 0.0049(9)
C62 0.0348(12) 0.0271(11) 0.0438(14) -0.0056(10) 0.0127(10) -0.0034(9)
C63 0.0304(12) 0.0300(12) 0.0497(15) -0.0124(11) -0.0054(10) 0.0010(9)
C64 0.0450(14) 0.0339(13) 0.0355(13) 0.0043(10) -0.0023(11) 0.0091(11)
C65 0.0322(12) 0.0320(13) 0.0577(17) 0.0158(12) 0.0071(11) 0.0016(10)

loop_
_atom_type_symbol
_atom_type_description
_atom_type_scat_dispersion_real
_atom_type_scat_dispersion_imag
_atom_type_scat_source
C C 0.0033 0.0016 'International Tables Vol C Tables 4.2.6.8 and 6.1.1.4'
H H 0.0000 0.0000 'International Tables Vol C Tables 4.2.6.8 and 6.1.1.4'
N N 0.0061 0.0033 'International Tables Vol C Tables 4.2.6.8 and 6.1.1.4'
O O 0.0106 0.0060 'International Tables Vol C Tables 4.2.6.8 and 6.1.1.4'
Mo Mo -1.6832 0.6857 'International Tables Vol C Tables 4.2.6.8 and 6.1.1.4'

loop_
_geom_angle_atom_site_label_1
_geom_angle_atom_site_label_2
_geom_angle_atom_site_label_3
_geom_angle
_geom_angle_site_symmetry_1
_geom_angle_site_symmetry_3
_geom_angle_publ_flag
O1 Mo1 O3 107.94(6) . . ?
O1 Mo1 O4 106.95(6) . . ?
O3 Mo1 O4 94.63(5) . . ?
O1 Mo1 O5 157.13(6) . . ?
O3 Mo1 O5 85.93(5) . . ?
O4 Mo1 O5 89.42(5) . . ?
O1 Mo1 N2 87.41(6) . . ?
O3 Mo1 N2 163.42(6) . . ?
O4 Mo1 N2 86.55(5) . . ?
O5 Mo1 N2 77.53(5) . . ?
O1 Mo1 N1 85.75(6) . . ?
O3 Mo1 N1 84.18(5) . . ?
O4 Mo1 N1 166.91(6) . . ?
O5 Mo1 N1 77.49(5) . . ?
N2 Mo1 N1 90.94(5) . . ?
O1 Mo1 Mo2 101.70(5) . . ?
O3 Mo1 Mo2 48.92(4) . . ?
O4 Mo1 Mo2 49.05(4) . . ?
O5 Mo1 Mo2 101.10(3) . . ?
N2 Mo1 Mo2 135.52(4) . . ?
N1 Mo1 Mo2 132.74(4) . . ?
O2 Mo2 O3 106.62(6) . . ?
O2 Mo2 O4 108.74(6) . . ?
O3 Mo2 O4 94.54(5) . . ?
O2 Mo2 O6 159.19(6) . . ?
O3 Mo2 O6 86.13(5) . . ?
O4 Mo2 O6 85.98(5) . . ?
O2 Mo2 N3 89.08(6) . . ?
O3 Mo2 N3 163.02(6) . . ?
O4 Mo2 N3 86.23(5) . . ?
O6 Mo2 N3 77.00(5) . . ?
O2 Mo2 N4 88.12(6) . . ?
O3 Mo2 N4 84.40(5) . . ?
O4 Mo2 N4 162.59(6) . . ?
O6 Mo2 N4 76.61(5) . . ?
N3 Mo2 N4 89.82(5) . . ?
O2 Mo2 Mo1 102.08(5) . . ?
O3 Mo2 Mo1 48.90(4) . . ?
O4 Mo2 Mo1 48.96(4) . . ?
O6 Mo2 Mo1 98.69(3) . . ?
N3 Mo2 Mo1 135.14(4) . . ?
N4 Mo2 Mo1 133.27(4) . . ?
Mo1 O3 Mo2 82.18(5) . . ?
Mo1 O4 Mo2 81.98(5) . . ?
C1 O5 Mo1 122.26(11) . . ?
C2 O6 Mo2 122.62(11) . . ?
C11 N1 C15 117.99(17) . . ?
C11 N1 Mo1 121.22(13) . . ?
C15 N1 Mo1 119.71(12) . . ?
C21 N2 C25 118.28(16) . . ?
C21 N2 Mo1 124.34(12) . . ?
C25 N2 Mo1 117.34(12) . . ?
C31 N3 C35 118.32(16) . . ?
C31 N3 Mo2 120.74(12) . . ?
C35 N3 Mo2 120.89(12) . . ?
C41 N4 C45 118.11(16) . . ?
C41 N4 Mo2 124.41(12) . . ?
C45 N4 Mo2 117.22(13) . . ?
C51 N5 C55 116.1(3) . . ?
C71 N7 C75 116.3(3) . . ?
C81 N8 C85 116.5(3) . . ?
O5 C1 C2 136.13(16) . . ?
O5 C1 C4 132.14(16) . . ?
C2 C1 C4 91.68(14) . . ?
O6 C2 C1 136.62(16) . . ?
O6 C2 C3 132.07(16) . . ?
C1 C2 C3 91.29(14) . . ?
O7 C3 C2 135.56(18) . . ?
O7 C3 C4 135.80(17) . . ?
C2 C3 C4 88.57(14) . . ?
O8 C4 C1 135.83(18) . . ?
O8 C4 C3 135.71(17) . . ?
C1 C4 C3 88.43(14) . . ?
N1 C11 C12 122.0(2) . . ?
C13 C12 C11 119.8(2) . . ?
C12 C13 C14 118.32(19) . . ?
C13 C14 C15 119.1(2) . . ?
N1 C15 C14 122.68(19) . . ?
N2 C21 C22 122.15(17) . . ?
C21 C22 C23 119.41(18) . . ?
C22 C23 C24 118.68(17) . . ?
C23 C24 C25 119.11(18) . . ?
N2 C25 C24 122.34(18) . . ?
N3 C31 C32 122.32(18) . . ?
C31 C32 C33 119.16(18) . . ?
C32 C33 C34 118.86(17) . . ?
C33 C34 C35 119.11(18) . . ?
N3 C35 C34 122.22(18) . . ?
N4 C41 C42 122.28(18) . . ?
C43 C42 C41 119.3(2) . . ?
C42 C43 C44 118.66(19) . . ?
C45 C44 C43 119.08(19) . . ?
N4 C45 C44 122.55(19) . . ?
N5 C51 C52 124.7(3) . . ?
C53 C52 C51 118.8(3) . . ?
C54 C53 C52 119.1(3) . . ?
C53 C54 C55 119.3(3) . . ?
N5 C55 C54 122.1(3) . . ?
N7 C71 C72 123.5(3) . . ?
C71 C72 C73 119.3(4) . . ?
C74 C73 C72 117.7(4) . . ?
C73 C74 C75 120.4(4) . . ?
N7 C75 C74 122.8(4) . . ?
N8 C81 C82 125.3(3) . . ?
C81 C82 C83 118.8(3) . . ?
C82 C83 C84 118.2(3) . . ?
C85 C84 C83 117.9(3) . . ?
N8 C85 C84 123.2(3) . . ?
O1A Mo1A O4A 108.70(6) . . ?
O1A Mo1A O3A 107.84(6) . . ?
O4A Mo1A O3A 94.52(5) . . ?
O1A Mo1A O5A 155.21(6) . . ?
O4A Mo1A O5A 86.62(5) . . ?
O3A Mo1A O5A 89.64(5) . . ?
O1A Mo1A N1A 86.65(6) . . ?
O4A Mo1A N1A 163.77(6) . . ?
O3A Mo1A N1A 85.41(5) . . ?
O5A Mo1A N1A 77.15(5) . . ?
O1A Mo1A N2A 85.15(6) . . ?
O4A Mo1A N2A 82.74(5) . . ?
O3A Mo1A N2A 166.88(6) . . ?
O5A Mo1A N2A 77.41(5) . . ?
N1A Mo1A N2A 93.65(5) . . ?
O1A Mo1A Mo2A 103.13(4) . . ?
O4A Mo1A Mo2A 48.78(4) . . ?
O3A Mo1A Mo2A 49.01(4) . . ?
O5A Mo1A Mo2A 101.61(3) . . ?
N1A Mo1A Mo2A 134.34(4) . . ?
N2A Mo1A Mo2A 131.17(4) . . ?
O2A Mo2A O4A 106.47(6) . . ?
O2A Mo2A O3A 108.61(6) . . ?
O4A Mo2A O3A 94.40(5) . . ?
O2A Mo2A O6A 159.54(6) . . ?
O4A Mo2A O6A 86.64(5) . . ?
O3A Mo2A O6A 85.38(5) . . ?
O2A Mo2A N4A 88.24(6) . . ?
O4A Mo2A N4A 163.19(6) . . ?
O3A Mo2A N4A 88.34(5) . . ?
O6A Mo2A N4A 77.04(5) . . ?
O2A Mo2A N3A 89.03(6) . . ?
O4A Mo2A N3A 84.06(5) . . ?
O3A Mo2A N3A 161.91(6) . . ?
O6A Mo2A N3A 76.54(5) . . ?
N4A Mo2A N3A 88.20(5) . . ?
O2A Mo2A Mo1A 101.99(4) . . ?
O4A Mo2A Mo1A 48.76(4) . . ?
O3A Mo2A Mo1A 48.91(4) . . ?
O6A Mo2A Mo1A 98.47(3) . . ?
N4A Mo2A Mo1A 137.18(4) . . ?
N3A Mo2A Mo1A 132.81(4) . . ?
Mo1A O3A Mo2A 82.08(5) . . ?
Mo1A O4A Mo2A 82.46(5) . . ?
C1A O5A Mo1A 122.12(11) . . ?
C2A O6A Mo2A 123.48(11) . . ?
C15A N1A C11A 117.51(16) . . ?
C15A N1A Mo1A 120.49(12) . . ?
C11A N1A Mo1A 121.90(13) . . ?
C21A N2A C25A 117.68(16) . . ?
C21A N2A Mo1A 119.33(12) . . ?
C25A N2A Mo1A 121.87(12) . . ?
C31A N3A C35A 117.99(16) . . ?
C31A N3A Mo2A 124.40(12) . . ?
C35A N3A Mo2A 117.22(12) . . ?
C45A N4A C41A 118.21(16) . . ?
C45A N4A Mo2A 120.28(12) . . ?
C41A N4A Mo2A 121.50(13) . . ?
O5A C1A C2A 136.69(17) . . ?
O5A C1A C4A 131.57(16) . . ?
C2A C1A C4A 91.71(14) . . ?
O6A C2A C1A 136.67(16) . . ?
O6A C2A C3A 132.06(16) . . ?
C1A C2A C3A 91.27(14) . . ?
O7A C3A C2A 135.34(17) . . ?
O7A C3A C4A 135.78(17) . . ?
C2A C3A C4A 88.81(13) . . ?
O8A C4A C1A 136.12(17) . . ?
O8A C4A C3A 135.71(17) . . ?
C1A C4A C3A 88.17(14) . . ?
N1A C11A C12A 122.44(18) . . ?
C11A C12A C13A 119.79(19) . . ?
C12A C13A C14A 118.17(18) . . ?
C13A C14A C15A 119.26(18) . . ?
N1A C15A C14A 122.80(18) . . ?
N2A C21A C22A 122.62(17) . . ?
C21A C22A C23A 119.24(18) . . ?
C24A C23A C22A 118.49(17) . . ?
C25A C24A C23A 118.96(18) . . ?
N2A C25A C24A 123.00(18) . . ?
N3A C31A C32A 122.40(18) . . ?
C33A C32A C31A 119.1(2) . . ?
C32A C33A C34A 118.92(19) . . ?
C35A C34A C33A 118.54(19) . . ?
N3A C35A C34A 123.01(19) . . ?
N4A C41A C42A 122.31(19) . . ?
C41A C42A C43A 119.21(19) . . ?
C44A C43A C42A 118.83(18) . . ?
C43A C44A C45A 119.0(2) . . ?
N4A C45A C44A 122.48(19) . . ?
C61 N6 C65 116.6(2) . . ?
N6 C61 C62 123.6(2) . . ?
C61 C62 C63 119.1(2) . . ?
C64 C63 C62 118.4(2) . . ?
C63 C64 C65 118.9(2) . . ?
N6 C65 C64 123.4(2) . . ?

loop_
_geom_bond_atom_site_label_1
_geom_bond_atom_site_label_2
_geom_bond_distance
_geom_bond_site_symmetry_2
_geom_bond_publ_flag
Mo1 O1 1.6901(13) . ?
Mo1 O3 1.9333(12) . ?
Mo1 O4 1.9361(12) . ?
Mo1 O5 2.1608(13) . ?
Mo1 N2 2.2495(15) . ?
Mo1 N1 2.2540(15) . ?
Mo1 Mo2 2.5416(2) . ?
Mo2 O2 1.6906(13) . ?
Mo2 O3 1.9338(12) . ?
Mo2 O4 1.9386(12) . ?
Mo2 O6 2.1854(13) . ?
Mo2 N3 2.2241(15) . ?
Mo2 N4 2.2521(15) . ?
O5 C1 1.283(2) . ?
O6 C2 1.280(2) . ?
O7 C3 1.227(2) . ?
O8 C4 1.225(2) . ?
N1 C11 1.342(2) . ?
N1 C15 1.346(2) . ?
N2 C21 1.347(2) . ?
N2 C25 1.348(2) . ?
N3 C31 1.346(2) . ?
N3 C35 1.347(2) . ?
N4 C41 1.342(2) . ?
N4 C45 1.348(2) . ?
N5 C51 1.319(4) . ?
N5 C55 1.347(4) . ?
N7 C71 1.313(4) . ?
N7 C75 1.324(4) . ?
N8 C81 1.308(4) . ?
N8 C85 1.321(4) . ?
C1 C2 1.434(2) . ?
C1 C4 1.474(2) . ?
C2 C3 1.477(2) . ?
C3 C4 1.511(3) . ?
C11 C12 1.384(3) . ?
C12 C13 1.380(3) . ?
C13 C14 1.381(3) . ?
C14 C15 1.382(3) . ?
C21 C22 1.383(3) . ?
C22 C23 1.384(3) . ?
C23 C24 1.384(3) . ?
C24 C25 1.385(3) . ?
C31 C32 1.382(3) . ?
C32 C33 1.382(3) . ?
C33 C34 1.383(3) . ?
C34 C35 1.384(3) . ?
C41 C42 1.385(3) . ?
C42 C43 1.382(3) . ?
C43 C44 1.383(3) . ?
C44 C45 1.380(3) . ?
C51 C52 1.364(4) . ?
C52 C53 1.354(5) . ?
C53 C54 1.349(6) . ?
C54 C55 1.394(5) . ?
C71 C72 1.346(5) . ?
C72 C73 1.358(8) . ?
C73 C74 1.328(9) . ?
C74 C75 1.345(7) . ?
C81 C82 1.340(5) . ?
C82 C83 1.360(5) . ?
C83 C84 1.384(5) . ?
C84 C85 1.383(5) . ?
Mo1A O1A 1.6917(13) . ?
Mo1A O4A 1.9325(12) . ?
Mo1A O3A 1.9387(12) . ?
Mo1A O5A 2.1531(13) . ?
Mo1A N1A 2.2542(15) . ?
Mo1A N2A 2.2723(15) . ?
Mo1A Mo2A 2.5479(2) . ?
Mo2A O2A 1.6945(13) . ?
Mo2A O4A 1.9332(12) . ?
Mo2A O3A 1.9417(12) . ?
Mo2A O6A 2.1782(13) . ?
Mo2A N4A 2.2313(15) . ?
Mo2A N3A 2.2544(15) . ?
O5A C1A 1.289(2) . ?
O6A C2A 1.282(2) . ?
O7A C3A 1.230(2) . ?
O8A C4A 1.222(2) . ?
N1A C15A 1.347(2) . ?
N1A C11A 1.348(2) . ?
N2A C21A 1.344(2) . ?
N2A C25A 1.345(2) . ?
N3A C31A 1.341(2) . ?
N3A C35A 1.345(2) . ?
N4A C45A 1.346(2) . ?
N4A C41A 1.348(2) . ?
C1A C2A 1.433(2) . ?
C1A C4A 1.474(2) . ?
C2A C3A 1.471(2) . ?
C3A C4A 1.510(3) . ?
C11A C12A 1.381(3) . ?
C12A C13A 1.381(3) . ?
C13A C14A 1.382(3) . ?
C14A C15A 1.384(3) . ?
C21A C22A 1.384(3) . ?
C22A C23A 1.386(3) . ?
C23A C24A 1.384(3) . ?
C24A C25A 1.383(3) . ?
C31A C32A 1.384(3) . ?
C32A C33A 1.384(3) . ?
C33A C34A 1.385(3) . ?
C34A C35A 1.380(3) . ?
C41A C42A 1.381(3) . ?
C42A C43A 1.385(3) . ?
C43A C44A 1.384(3) . ?
C44A C45A 1.385(3) . ?
N6 C61 1.334(3) . ?
N6 C65 1.341(3) . ?
C61 C62 1.378(3) . ?
C62 C63 1.381(4) . ?
C63 C64 1.372(4) . ?
C64 C65 1.387(4) . ?
